data_4127781
loop_
_publ_author_name
'Shi, Shuyang'
'Jung, Moon Chul'
'Coburn, Caleb'
'Tadle, Abegail'
'Sylvinson M R, Daniel'
'Djurovich, Peter I.'
'Forrest, Stephen R.'
'Thompson, Mark E.'

_publ_section_title
;
 Highly Efficient Photo- and Electroluminescence from Two-Coordinate Cu(I)
 Complexes Featuring Nonconventional N-Heterocyclic Carbenes.
;
_journal_issue 8
_journal_name_full 'Journal of the American Chemical Society'
_journal_page_first 3576
_journal_page_last 3588
_journal_paper_doi 10.1021/jacs.8b12397
_journal_volume 141
_journal_year 2019
_chemical_formula_sum 'C42 H50 Cu N3 O'
_chemical_formula_weight 676.39
_chemical_name_common MAACCuCz
_space_group_crystal_system monoclinic
_space_group_IT_number 14
_space_group_name_Hall '-P 2ybc'
_space_group_name_H-M_alt 'P 1 21/c 1'
_symmetry_space_group_name_Hall '-P 2ybc'
_symmetry_space_group_name_H-M 'P 1 21/c 1'
_atom_sites_solution_hydrogens geom
_cell_angle_alpha 90
_cell_angle_beta 113.200(8)
_cell_angle_gamma 90
_cell_formula_units_Z 4
_cell_length_a 13.515(7)
_cell_length_b 23.275(12)
_cell_length_c 13.016(7)
_cell_measurement_reflns_used 359
_cell_measurement_temperature 100.(2)
_cell_measurement_theta_max 27.2141
_cell_measurement_theta_min 1.7284
_cell_volume 3763(3)
_computing_cell_refinement 'APEX3 v2016.5-0 (Bruker AXS, 2016)'
_computing_data_collection 'Bruker Instrument Service v2012.12.0.3 (Bruker AXS, 2012)'
_computing_data_reduction 'SAINT V8.37A (Bruker AXS, 2013)'
_computing_publication_material 'SHELXTL XL 2014/7 (Bruker AXS, 2014)'
_computing_structure_refinement 'SHELXTL XL 2014/7 (Bruker AXS, 2014)'
_computing_structure_solution 'SHELXTL XT 2014/5 (Bruker AXS, 2014)'
_diffrn_ambient_temperature 100.(2)
_diffrn_measured_fraction_theta_full 0.981
_diffrn_measured_fraction_theta_max 0.981
_diffrn_measurement_device_type 'Bruker APEX II CCD'
_diffrn_measurement_method 'omega- and phi-scans'
_diffrn_radiation_monochromator 'TRIUMPH curved-crystal'
_diffrn_radiation_type 'MoK\a '
_diffrn_radiation_wavelength 0.71073
_diffrn_reflns_av_R_equivalents 0.0674
_diffrn_reflns_av_unetI/netI 0.0412
_diffrn_reflns_limit_h_max 19
_diffrn_reflns_limit_h_min -19
_diffrn_reflns_limit_k_max 33
_diffrn_reflns_limit_k_min -33
_diffrn_reflns_limit_l_max 18
_diffrn_reflns_limit_l_min -18
_diffrn_reflns_number 92832
_diffrn_reflns_theta_full 30.73
_diffrn_reflns_theta_max 30.73
_diffrn_reflns_theta_min 1.64
_diffrn_source 'fine-focus tube'
_exptl_absorpt_coefficient_mu 0.615
_exptl_absorpt_correction_T_max 0.745600
_exptl_absorpt_correction_T_min 0.629200
_exptl_absorpt_correction_type multi-scan
_exptl_absorpt_process_details 'SADABS 2016/2 (Bruker AXS, 2016)'
_exptl_crystal_density_diffrn 1.194
_exptl_crystal_density_method 'not measured'
_exptl_crystal_description spherical
_exptl_crystal_F_000 1440
_refine_diff_density_max 0.743
_refine_diff_density_min -1.092
_refine_ls_extinction_method none
_refine_ls_goodness_of_fit_ref 1.267
_refine_ls_hydrogen_treatment constr
_refine_ls_matrix_type full
_refine_ls_number_parameters 455
_refine_ls_number_reflns 11507
_refine_ls_number_restraints 13
_refine_ls_restrained_S_all 1.266
_refine_ls_R_factor_all 0.1061
_refine_ls_R_factor_gt 0.0795
_refine_ls_shift/su_max 0.002
_refine_ls_shift/su_mean 0.000
_refine_ls_structure_factor_coef Fsqd
_refine_ls_weighting_details 'w=1/[\s^2^(Fo^2^)+12.7632P] where P=(Fo^2^+2Fc^2^)/3'
_refine_ls_weighting_scheme calc
_refine_ls_wR_factor_gt 0.1607
_refine_ls_wR_factor_ref 0.1687
_reflns_number_gt 8423
_reflns_number_total 11507
_reflns_threshold_expression 'I > 2\s(I)'
_cod_data_source_file ja8b12397_si_003.cif
_cod_data_source_block MAACCuCz
_cod_original_cell_volume 3763.(3)
_cod_database_code 4127781

loop_
_space_group_symop_operation_xyz
'x, y, z'
'-x, y+1/2, -z+1/2'
'-x, -y, -z'
'x, -y-1/2, z-1/2'

loop_
_atom_site_type_symbol
_atom_site_label
_atom_site_fract_x
_atom_site_fract_y
_atom_site_fract_z
_atom_site_U_iso_or_equiv
_atom_site_adp_type
_atom_site_calc_flag
_atom_site_refinement_flags_adp
_atom_site_refinement_flags_occupancy
_atom_site_refinement_flags_posn
_atom_site_occupancy
_atom_site_disorder_assembly
_atom_site_disorder_group
C C1 0.2644(2) -0.07819(14) 0.6722(3) 0.0171(6) Uani d . . . 1.0 . .
C C2 0.2865(3) -0.06215(16) 0.5804(3) 0.0251(7) Uani d . . . 1.0 . .
H H2 0.290236 -0.022723 0.563392 0.03 Uiso calc U . R 1.0 . .
C C3 0.3031(3) -0.10461(19) 0.5144(4) 0.0336(9) Uani d . . . 1.0 . .
H H3 0.318897 -0.094036 0.451952 0.04 Uiso calc U . R 1.0 . .
C C4 0.2969(4) -0.16348(19) 0.5383(4) 0.0373(10) Uani d . . . 1.0 . .
H H4 0.307695 -0.192029 0.49159 0.045 Uiso calc U . R 1.0 . .
C C5 0.2754(3) -0.17946(16) 0.6292(4) 0.0328(9) Uani d . . . 1.0 . .
H H5 0.271628 -0.218947 0.645753 0.039 Uiso calc U . R 1.0 . .
C C6 0.2591(3) -0.13717(15) 0.6966(3) 0.0206(7) Uani d . . . 1.0 . .
C C7 0.2345(3) -0.13808(14) 0.7944(3) 0.0223(7) Uani d . . . 1.0 . .
C C8 0.2184(3) -0.18157(16) 0.8612(3) 0.0292(8) Uani d . . . 1.0 . .
H H8 0.224452 -0.220842 0.844633 0.035 Uiso calc U . R 1.0 . .
C C9 0.1937(4) -0.16663(19) 0.9512(4) 0.0366(10) Uani d . . . 1.0 . .
H H9 0.181432 -0.195887 0.995683 0.044 Uiso calc U . R 1.0 . .
C C10 0.1866(3) -0.10887(19) 0.9774(3) 0.0336(9) Uani d . . . 1.0 . .
H H10 0.171647 -0.099694 1.040956 0.04 Uiso calc U . R 1.0 . .
C C11 0.2006(3) -0.06491(16) 0.9133(3) 0.0244(7) Uani d . . . 1.0 . .
H H11 0.194049 -0.025873 0.930991 0.029 Uiso calc U . R 1.0 . .
C C12 0.2248(3) -0.07953(15) 0.8216(3) 0.0206(7) Uani d . . . 1.0 . .
C C13 0.2475(3) 0.11732(12) 0.7455(3) 0.0158(5) Uani d . . . 1.0 . .
C C14 0.2268(6) 0.2094(3) 0.8274(6) 0.0159(11) Uani d . P D 0.861(4) A 1
C C15 0.2230(3) 0.24100(16) 0.7261(3) 0.0199(7) Uani d . P D 0.861(4) A 1
C C16 0.2913(5) 0.2083(2) 0.6739(5) 0.0168(11) Uani d . P D 0.861(4) A 1
H H16A 0.273172 0.222447 0.596858 0.02 Uiso calc U P R 0.861(4) A 1
H H16B 0.368472 0.216207 0.717904 0.02 Uiso calc U P R 0.861(4) A 1
C C17 0.2713(5) 0.3011(2) 0.7569(7) 0.0309(12) Uani d . P D 0.861(4) A 1
H H17A 0.270817 0.32044 0.689801 0.046 Uiso calc U P R 0.861(4) A 1
H H17B 0.345544 0.298059 0.812178 0.046 Uiso calc U P R 0.861(4) A 1
H H17C 0.228516 0.323423 0.78851 0.046 Uiso calc U P R 0.861(4) A 1
C C18 0.1036(4) 0.2446(2) 0.6438(4) 0.0316(10) Uani d . P D 0.861(4) A 1
H H18A 0.099061 0.262095 0.573563 0.047 Uiso calc U P R 0.861(4) A 1
H H18B 0.063509 0.268126 0.676705 0.047 Uiso calc U P R 0.861(4) A 1
H H18C 0.072738 0.205883 0.628992 0.047 Uiso calc U P R 0.861(4) A 1
O O1 0.2211(2) 0.23337(12) 0.9098(2) 0.0219(6) Uani d . P D 0.861(4) A 1
C C14A 0.276(4) 0.2105(15) 0.675(2) 0.0159(11) Uani d . P D 0.139(4) A 2
C C15A 0.2886(16) 0.2422(9) 0.7785(16) 0.0199(7) Uani d . P D 0.139(4) A 2
C C16A 0.223(4) 0.213(2) 0.838(5) 0.0168(11) Uani d . P D 0.139(4) A 2
H H16C 0.252952 0.223643 0.918304 0.02 Uiso calc U P R 0.139(4) A 2
H H16D 0.147054 0.226001 0.804287 0.02 Uiso calc U P R 0.139(4) A 2
C C17A 0.244(3) 0.3036(12) 0.748(5) 0.0309(12) Uani d . P D 0.139(4) A 2
H H17D 0.165783 0.302038 0.708538 0.046 Uiso calc U P R 0.139(4) A 2
H H17E 0.275956 0.321485 0.700198 0.046 Uiso calc U P R 0.139(4) A 2
H H17F 0.262618 0.326232 0.816737 0.046 Uiso calc U P R 0.139(4) A 2
C C18A 0.4100(17) 0.2454(12) 0.854(2) 0.0316(10) Uani d . P D 0.139(4) A 2
H H18D 0.420142 0.267525 0.921493 0.047 Uiso calc U P R 0.139(4) A 2
H H18E 0.448474 0.264291 0.81328 0.047 Uiso calc U P R 0.139(4) A 2
H H18F 0.43841 0.206497 0.875076 0.047 Uiso calc U P R 0.139(4) A 2
O O1A 0.2896(15) 0.2313(7) 0.5941(14) 0.0219(6) Uani d . P D 0.139(4) A 2
C C19 0.2175(3) 0.11790(13) 0.9159(3) 0.0156(6) Uani d . . . 1.0 . .
C C20 0.1148(3) 0.10039(15) 0.9046(3) 0.0239(7) Uani d . . . 1.0 . .
C C21 0.1068(3) 0.07133(17) 0.9959(3) 0.0299(8) Uani d . . . 1.0 . .
H H21 0.038342 0.059284 0.992385 0.036 Uiso calc U . R 1.0 . .
C C22 0.1986(4) 0.06022(16) 1.0910(3) 0.0290(8) Uani d . . . 1.0 . .
H H22 0.192341 0.040481 1.15206 0.035 Uiso calc U . R 1.0 . .
C C23 0.2981(3) 0.07729(16) 1.0982(3) 0.0279(8) Uani d . . . 1.0 . .
H H23 0.359817 0.06832 1.16343 0.033 Uiso calc U . R 1.0 . .
C C24 0.3105(3) 0.10741(14) 1.0121(3) 0.0208(7) Uani d . . . 1.0 . .
C C25 0.0156(3) 0.11137(18) 0.7984(3) 0.0308(8) Uani d . . . 1.0 . .
H H25 0.040623 0.119485 0.73707 0.037 Uiso calc U . R 1.0 . .
C C26 -0.0463(4) 0.1639(2) 0.8106(4) 0.0431(11) Uani d . . . 1.0 . .
H H26A -0.110935 0.169141 0.741997 0.065 Uiso calc U . R 1.0 . .
H H26B -0.000458 0.198072 0.823571 0.065 Uiso calc U . R 1.0 . .
H H26C -0.067175 0.158398 0.873931 0.065 Uiso calc U . R 1.0 . .
C C27 -0.0583(4) 0.0589(2) 0.7638(5) 0.0511(13) Uani d . . . 1.0 . .
H H27A -0.11687 0.066084 0.691077 0.077 Uiso calc U . R 1.0 . .
H H27B -0.088522 0.051672 0.819809 0.077 Uiso calc U . R 1.0 . .
H H27C -0.01693 0.025295 0.758407 0.077 Uiso calc U . R 1.0 . .
C C28 0.4209(3) 0.12750(17) 1.0221(3) 0.0271(8) Uani d . . . 1.0 . .
H H28 0.411219 0.14901 0.952279 0.033 Uiso calc U . R 1.0 . .
C C29 0.4726(4) 0.1685(2) 1.1208(5) 0.0502(14) Uani d . . . 1.0 . .
H H29A 0.541606 0.182159 1.12199 0.075 Uiso calc U . R 1.0 . .
H H29B 0.484637 0.14817 1.190702 0.075 Uiso calc U . R 1.0 . .
H H29C 0.424713 0.201262 1.112964 0.075 Uiso calc U . R 1.0 . .
C C30 0.4944(4) 0.0767(2) 1.0307(4) 0.0463(12) Uani d . . . 1.0 . .
H H30A 0.457781 0.049628 0.969781 0.069 Uiso calc U . R 1.0 . .
H H30B 0.511904 0.057315 1.102644 0.069 Uiso calc U . R 1.0 . .
H H30C 0.560754 0.090262 1.025299 0.069 Uiso calc U . R 1.0 . .
C C31 0.2958(3) 0.11506(13) 0.5861(3) 0.0163(6) Uani d . . . 1.0 . .
C C32 0.2099(3) 0.10233(15) 0.4849(3) 0.0205(7) Uani d . . . 1.0 . .
C C33 0.2353(3) 0.07424(15) 0.4032(3) 0.0255(8) Uani d . . . 1.0 . .
H H33 0.179076 0.063987 0.334213 0.031 Uiso calc U . R 1.0 . .
C C34 0.3404(3) 0.06121(16) 0.4211(3) 0.0270(8) Uani d . . . 1.0 . .
H H34 0.356099 0.043344 0.363637 0.032 Uiso calc U . R 1.0 . .
C C35 0.4225(3) 0.07398(16) 0.5219(3) 0.0277(8) Uani d . . . 1.0 . .
H H35 0.494501 0.064475 0.533369 0.033 Uiso calc U . R 1.0 . .
C C36 0.4019(3) 0.10070(14) 0.6076(3) 0.0193(6) Uani d . . . 1.0 . .
C C37 0.0953(3) 0.11735(18) 0.4644(3) 0.0281(8) Uani d . . . 1.0 . .
H H37 0.097613 0.140573 0.529956 0.034 Uiso calc U . R 1.0 . .
C C38 0.0405(3) 0.1540(2) 0.3617(5) 0.0525(15) Uani d . . . 1.0 . .
H H38A 0.036122 0.132612 0.295203 0.079 Uiso calc U . R 1.0 . .
H H38B 0.081997 0.189276 0.368127 0.079 Uiso calc U . R 1.0 . .
H H38C -0.032272 0.163789 0.355251 0.079 Uiso calc U . R 1.0 . .
C C39 0.0306(4) 0.0642(3) 0.4613(5) 0.0598(17) Uani d . . . 1.0 . .
H H39A -0.039602 0.075313 0.460745 0.09 Uiso calc U . R 1.0 . .
H H39B 0.069188 0.040639 0.527441 0.09 Uiso calc U . R 1.0 . .
H H39C 0.019967 0.042082 0.393713 0.09 Uiso calc U . R 1.0 . .
C C40 0.4944(3) 0.11234(17) 0.7192(3) 0.0274(8) Uani d . . . 1.0 . .
H H40 0.462635 0.126356 0.772226 0.033 Uiso calc U . R 1.0 . .
C C41 0.5709(4) 0.15935(19) 0.7104(4) 0.0386(10) Uani d . . . 1.0 . .
H H41A 0.603241 0.146812 0.658783 0.058 Uiso calc U . R 1.0 . .
H H41B 0.62774 0.166267 0.784391 0.058 Uiso calc U . R 1.0 . .
H H41C 0.530274 0.194902 0.682535 0.058 Uiso calc U . R 1.0 . .
C C42 0.5561(4) 0.0568(2) 0.7677(4) 0.0436(11) Uani d . . . 1.0 . .
H H42A 0.505148 0.026747 0.767277 0.065 Uiso calc U . R 1.0 . .
H H42B 0.607169 0.063701 0.84465 0.065 Uiso calc U . R 1.0 . .
H H42C 0.595288 0.044527 0.722262 0.065 Uiso calc U . R 1.0 . .
Cu Cu1 0.24473(3) 0.03649(2) 0.74738(4) 0.01584(9) Uani d . . . 1.0 . .
N N1 0.2454(2) -0.04314(10) 0.7476(3) 0.0188(5) Uani d . . . 1.0 . .
N N2 0.2294(2) 0.14899(11) 0.8252(2) 0.0145(5) Uani d . . . 1.0 . .
N N3 0.2727(2) 0.14647(11) 0.6709(2) 0.0172(5) Uani d . . . 1.0 . .

loop_
_atom_site_aniso_label
_atom_site_aniso_U_11
_atom_site_aniso_U_22
_atom_site_aniso_U_33
_atom_site_aniso_U_12
_atom_site_aniso_U_13
_atom_site_aniso_U_23
C1 0.0132(14) 0.0147(14) 0.0219(16) -0.0022(11) 0.0053(12) -0.0004(12)
C2 0.0301(19) 0.0203(17) 0.0257(18) -0.0030(14) 0.0118(15) -0.0033(14)
C3 0.040(2) 0.037(2) 0.030(2) -0.0010(18) 0.0205(18) -0.0066(17)
C4 0.042(2) 0.031(2) 0.038(2) 0.0053(18) 0.0149(19) -0.0155(18)
C5 0.039(2) 0.0165(17) 0.035(2) 0.0022(15) 0.0054(18) -0.0090(15)
C6 0.0152(14) 0.0168(15) 0.0249(17) -0.0011(12) 0.0029(13) -0.0003(13)
C7 0.0257(17) 0.0117(14) 0.0210(17) -0.0030(12) 0.0002(13) 0.0023(12)
C8 0.033(2) 0.0170(17) 0.033(2) -0.0044(14) 0.0071(16) 0.0050(15)
C9 0.043(2) 0.030(2) 0.031(2) -0.0065(18) 0.0093(18) 0.0136(17)
C10 0.038(2) 0.037(2) 0.0253(19) -0.0089(18) 0.0121(17) 0.0067(17)
C11 0.0259(18) 0.0260(18) 0.0234(18) -0.0046(14) 0.0121(14) 0.0005(14)
C12 0.0240(16) 0.0156(15) 0.0179(15) -0.0059(12) 0.0036(13) 0.0030(12)
C13 0.0179(13) 0.0137(12) 0.0158(13) -0.0042(12) 0.0066(11) 0.0001(12)
C14 0.0186(19) 0.012(2) 0.019(3) 0.0010(15) 0.0090(16) -0.0023(17)
C15 0.030(2) 0.0102(14) 0.024(2) 0.0051(14) 0.0144(15) 0.0032(14)
C16 0.024(3) 0.0102(17) 0.024(2) 0.0023(16) 0.0185(18) 0.0021(13)
C17 0.046(4) 0.0112(15) 0.052(3) 0.0023(19) 0.038(3) -0.0010(18)
C18 0.035(2) 0.030(2) 0.028(2) 0.0181(19) 0.0105(18) 0.0067(18)
O1 0.0307(15) 0.0152(12) 0.0245(14) 0.0005(11) 0.0158(12) -0.0045(11)
C14A 0.0186(19) 0.012(2) 0.019(3) 0.0010(15) 0.0090(16) -0.0023(17)
C15A 0.030(2) 0.0102(14) 0.024(2) 0.0051(14) 0.0144(15) 0.0032(14)
C16A 0.024(3) 0.0102(17) 0.024(2) 0.0023(16) 0.0185(18) 0.0021(13)
C17A 0.046(4) 0.0112(15) 0.052(3) 0.0023(19) 0.038(3) -0.0010(18)
C18A 0.035(2) 0.030(2) 0.028(2) 0.0181(19) 0.0105(18) 0.0067(18)
O1A 0.0307(15) 0.0152(12) 0.0245(14) 0.0005(11) 0.0158(12) -0.0045(11)
C19 0.0227(15) 0.0113(14) 0.0153(14) 0.0014(11) 0.0102(12) -0.0011(11)
C20 0.0337(19) 0.0193(16) 0.0193(16) -0.0065(14) 0.0110(14) -0.0027(13)
C21 0.041(2) 0.0258(19) 0.032(2) -0.0117(16) 0.0239(18) -0.0044(15)
C22 0.056(3) 0.0179(16) 0.0191(17) -0.0027(16) 0.0215(17) 0.0000(13)
C23 0.045(2) 0.0180(16) 0.0190(17) 0.0076(15) 0.0106(16) 0.0004(13)
C24 0.0313(18) 0.0143(15) 0.0162(15) 0.0059(13) 0.0086(13) -0.0003(12)
C25 0.0233(18) 0.037(2) 0.032(2) -0.0111(16) 0.0112(16) -0.0026(17)
C26 0.030(2) 0.039(2) 0.058(3) -0.0003(18) 0.015(2) 0.012(2)
C27 0.039(3) 0.045(3) 0.057(3) -0.015(2) 0.005(2) -0.008(2)
C28 0.0185(16) 0.034(2) 0.0275(18) 0.0095(14) 0.0076(14) 0.0016(15)
C29 0.024(2) 0.053(3) 0.072(4) -0.0028(19) 0.017(2) -0.030(3)
C30 0.032(2) 0.053(3) 0.050(3) 0.021(2) 0.012(2) -0.013(2)
C31 0.0250(16) 0.0116(14) 0.0144(14) -0.0005(11) 0.0101(12) -0.0002(11)
C32 0.0236(16) 0.0184(15) 0.0189(16) -0.0076(12) 0.0079(13) 0.0031(12)
C33 0.041(2) 0.0221(17) 0.0128(15) -0.0094(15) 0.0095(14) -0.0031(13)
C34 0.044(2) 0.0212(17) 0.0227(18) 0.0013(15) 0.0211(17) -0.0021(14)
C35 0.037(2) 0.0244(18) 0.0290(19) 0.0053(15) 0.0202(16) -0.0018(15)
C36 0.0223(16) 0.0172(15) 0.0207(16) 0.0024(12) 0.0109(13) -0.0001(12)
C37 0.0196(17) 0.036(2) 0.0249(18) -0.0073(14) 0.0046(14) -0.0016(15)
C38 0.021(2) 0.055(3) 0.074(4) -0.0007(19) 0.011(2) 0.033(3)
C39 0.032(2) 0.070(4) 0.067(4) -0.022(2) 0.008(2) 0.028(3)
C40 0.0243(17) 0.0265(19) 0.0266(19) 0.0074(14) 0.0048(15) -0.0037(15)
C41 0.032(2) 0.036(2) 0.048(3) -0.0030(17) 0.0160(19) -0.014(2)
C42 0.039(2) 0.035(2) 0.043(3) 0.0189(19) 0.001(2) 0.0011(19)
Cu1 0.02367(19) 0.00942(15) 0.01627(17) -0.00115(16) 0.00984(14) -0.00005(16)
N1 0.0250(13) 0.0121(11) 0.0195(12) -0.0012(11) 0.0090(10) 0.0018(12)
N2 0.0159(12) 0.0143(13) 0.0161(13) -0.0041(9) 0.0095(10) 0.0005(10)
N3 0.0277(15) 0.0096(12) 0.0154(13) -0.0040(10) 0.0097(11) 0.0016(10)

loop_
_atom_type_symbol
_atom_type_description
_atom_type_scat_dispersion_real
_atom_type_scat_dispersion_imag
_atom_type_scat_source
C C 0.0033 0.0016 'International Tables Vol C Tables 4.2.6.8 and 6.1.1.4'
H H 0.0000 0.0000 'International Tables Vol C Tables 4.2.6.8 and 6.1.1.4'
Cu Cu 0.3201 1.2651 'International Tables Vol C Tables 4.2.6.8 and 6.1.1.4'
N N 0.0061 0.0033 'International Tables Vol C Tables 4.2.6.8 and 6.1.1.4'
O O 0.0106 0.0060 'International Tables Vol C Tables 4.2.6.8 and 6.1.1.4'

loop_
_geom_angle_atom_site_label_1
_geom_angle_atom_site_label_2
_geom_angle_atom_site_label_3
_geom_angle
N1 C1 C2 128.1(3)
N1 C1 C6 112.1(3)
C2 C1 C6 119.9(3)
C3 C2 C1 118.9(4)
C3 C2 H2 120.5
C1 C2 H2 120.5
C2 C3 C4 121.1(4)
C2 C3 H3 119.5
C4 C3 H3 119.5
C5 C4 C3 120.1(4)
C5 C4 H4 119.9
C3 C4 H4 119.9
C4 C5 C6 119.3(4)
C4 C5 H5 120.3
C6 C5 H5 120.3
C5 C6 C1 120.7(4)
C5 C6 C7 134.2(4)
C1 C6 C7 105.2(3)
C8 C7 C12 118.9(4)
C8 C7 C6 134.8(4)
C12 C7 C6 106.4(3)
C9 C8 C7 119.4(4)
C9 C8 H8 120.3
C7 C8 H8 120.3
C8 C9 C10 120.7(4)
C8 C9 H9 119.6
C10 C9 H9 119.6
C11 C10 C9 121.7(4)
C11 C10 H10 119.1
C9 C10 H10 119.1
C10 C11 C12 118.0(4)
C10 C11 H11 121.0
C12 C11 H11 121.0
N1 C12 C11 128.4(3)
N1 C12 C7 110.3(3)
C11 C12 C7 121.3(3)
N3 C13 N2 116.8(3)
N3 C13 Cu1 122.0(2)
N2 C13 Cu1 121.1(2)
O1 C14 N2 118.6(5)
O1 C14 C15 123.4(6)
N2 C14 C15 117.8(5)
C14 C15 C17 110.9(5)
C14 C15 C16 109.1(4)
C17 C15 C16 107.4(4)
C14 C15 C18 107.5(4)
C17 C15 C18 110.6(4)
C16 C15 C18 111.3(4)
N3 C16 C15 111.9(4)
N3 C16 H16A 109.2
C15 C16 H16A 109.2
N3 C16 H16B 109.2
C15 C16 H16B 109.2
H16A C16 H16B 107.9
C15 C17 H17A 109.5
C15 C17 H17B 109.5
H17A C17 H17B 109.5
C15 C17 H17C 109.5
H17A C17 H17C 109.5
H17B C17 H17C 109.5
C15 C18 H18A 109.5
C15 C18 H18B 109.5
H18A C18 H18B 109.5
C15 C18 H18C 109.5
H18A C18 H18C 109.5
H18B C18 H18C 109.5
O1A C14A C15A 125.(3)
O1A C14A N3 112.(2)
C15A C14A N3 121.(2)
C14A C15A C17A 110.(2)
C14A C15A C16A 111.(2)
C17A C15A C16A 107.(2)
C14A C15A C18A 108.(2)
C17A C15A C18A 109.1(15)
C16A C15A C18A 112.(2)
N2 C16A C15A 108.(3)
N2 C16A H16C 110.1
C15A C16A H16C 110.1
N2 C16A H16D 110.1
C15A C16A H16D 110.1
H16C C16A H16D 108.4
C15A C17A H17D 109.5
C15A C17A H17E 109.5
H17D C17A H17E 109.5
C15A C17A H17F 109.5
H17D C17A H17F 109.5
H17E C17A H17F 109.5
C15A C18A H18D 109.5
C15A C18A H18E 109.5
H18D C18A H18E 109.5
C15A C18A H18F 109.5
H18D C18A H18F 109.5
H18E C18A H18F 109.5
C20 C19 C24 123.2(3)
C20 C19 N2 119.0(3)
C24 C19 N2 117.9(3)
C19 C20 C21 117.0(3)
C19 C20 C25 122.0(3)
C21 C20 C25 120.9(3)
C22 C21 C20 120.2(4)
C22 C21 H21 119.9
C20 C21 H21 119.9
C23 C22 C21 121.0(3)
C23 C22 H22 119.5
C21 C22 H22 119.5
C22 C23 C24 121.3(4)
C22 C23 H23 119.3
C24 C23 H23 119.3
C23 C24 C19 117.3(3)
C23 C24 C28 120.9(3)
C19 C24 C28 121.8(3)
C20 C25 C26 111.3(4)
C20 C25 C27 111.9(4)
C26 C25 C27 110.5(4)
C20 C25 H25 107.6
C26 C25 H25 107.6
C27 C25 H25 107.6
C25 C26 H26A 109.5
C25 C26 H26B 109.5
H26A C26 H26B 109.5
C25 C26 H26C 109.5
H26A C26 H26C 109.5
H26B C26 H26C 109.5
C25 C27 H27A 109.5
C25 C27 H27B 109.5
H27A C27 H27B 109.5
C25 C27 H27C 109.5
H27A C27 H27C 109.5
H27B C27 H27C 109.5
C24 C28 C30 111.0(4)
C24 C28 C29 111.9(3)
C30 C28 C29 110.7(3)
C24 C28 H28 107.7
C30 C28 H28 107.7
C29 C28 H28 107.7
C28 C29 H29A 109.5
C28 C29 H29B 109.5
H29A C29 H29B 109.5
C28 C29 H29C 109.5
H29A C29 H29C 109.5
H29B C29 H29C 109.5
C28 C30 H30A 109.5
C28 C30 H30B 109.5
H30A C30 H30B 109.5
C28 C30 H30C 109.5
H30A C30 H30C 109.5
H30B C30 H30C 109.5
C36 C31 C32 123.0(3)
C36 C31 N3 118.7(3)
C32 C31 N3 118.3(3)
C33 C32 C31 116.9(3)
C33 C32 C37 121.1(3)
C31 C32 C37 122.0(3)
C34 C33 C32 121.2(3)
C34 C33 H33 119.4
C32 C33 H33 119.4
C35 C34 C33 120.3(3)
C35 C34 H34 119.9
C33 C34 H34 119.9
C34 C35 C36 121.1(4)
C34 C35 H35 119.4
C36 C35 H35 119.4
C31 C36 C35 117.4(3)
C31 C36 C40 122.9(3)
C35 C36 C40 119.6(3)
C39 C37 C32 111.1(4)
C39 C37 C38 111.3(4)
C32 C37 C38 113.5(3)
C39 C37 H37 106.8
C32 C37 H37 106.8
C38 C37 H37 106.8
C37 C38 H38A 109.5
C37 C38 H38B 109.5
H38A C38 H38B 109.5
C37 C38 H38C 109.5
H38A C38 H38C 109.5
H38B C38 H38C 109.5
C37 C39 H39A 109.5
C37 C39 H39B 109.5
H39A C39 H39B 109.5
C37 C39 H39C 109.5
H39A C39 H39C 109.5
H39B C39 H39C 109.5
C36 C40 C42 110.6(3)
C36 C40 C41 112.2(3)
C42 C40 C41 111.0(4)
C36 C40 H40 107.6
C42 C40 H40 107.6
C41 C40 H40 107.6
C40 C41 H41A 109.5
C40 C41 H41B 109.5
H41A C41 H41B 109.5
C40 C41 H41C 109.5
H41A C41 H41C 109.5
H41B C41 H41C 109.5
C40 C42 H42A 109.5
C40 C42 H42B 109.5
H42A C42 H42B 109.5
C40 C42 H42C 109.5
H42A C42 H42C 109.5
H42B C42 H42C 109.5
N1 Cu1 C13 178.21(14)
C1 N1 C12 106.1(2)
C1 N1 Cu1 126.5(2)
C12 N1 Cu1 127.4(2)
C13 N2 C14 124.5(3)
C13 N2 C19 117.3(3)
C14 N2 C19 118.1(3)
C13 N2 C16A 130.7(14)
C19 N2 C16A 112.0(15)
C13 N3 C31 119.3(3)
C13 N3 C16 124.9(3)
C31 N3 C16 115.5(3)
C13 N3 C14A 119.7(10)
C31 N3 C14A 121.0(10)

loop_
_geom_bond_atom_site_label_1
_geom_bond_atom_site_label_2
_geom_bond_distance
C1 N1 1.375(4)
C1 C2 1.393(5)
C1 C6 1.417(5)
C2 C3 1.385(5)
C2 H2 0.95
C3 C4 1.415(6)
C3 H3 0.95
C4 C5 1.376(6)
C4 H4 0.95
C5 C6 1.392(5)
C5 H5 0.95
C6 C7 1.438(5)
C7 C8 1.406(5)
C7 C12 1.427(5)
C8 C9 1.383(6)
C8 H8 0.95
C9 C10 1.400(6)
C9 H9 0.95
C10 C11 1.379(5)
C10 H10 0.95
C11 C12 1.398(5)
C11 H11 0.95
C12 N1 1.391(4)
C13 N3 1.334(4)
C13 N2 1.371(4)
C13 Cu1 1.882(3)
C14 O1 1.239(7)
C14 N2 1.406(8)
C14 C15 1.494(8)
C15 C17 1.529(6)
C15 C16 1.544(6)
C15 C18 1.548(6)
C16 N3 1.459(6)
C16 H16A 0.99
C16 H16B 0.99
C17 H17A 0.98
C17 H17B 0.98
C17 H17C 0.98
C18 H18A 0.98
C18 H18B 0.98
C18 H18C 0.98
C14A O1A 1.23(2)
C14A C15A 1.487(19)
C14A N3 1.49(4)
C15A C17A 1.539(17)
C15A C16A 1.546(19)
C15A C18A 1.547(17)
C16A N2 1.51(5)
C16A H16C 0.99
C16A H16D 0.99
C17A H17D 0.98
C17A H17E 0.98
C17A H17F 0.98
C18A H18D 0.98
C18A H18E 0.98
C18A H18F 0.98
C19 C20 1.398(5)
C19 C24 1.402(5)
C19 N2 1.447(4)
C20 C21 1.408(5)
C20 C25 1.521(5)
C21 C22 1.390(6)
C21 H21 0.95
C22 C23 1.369(6)
C22 H22 0.95
C23 C24 1.387(5)
C23 H23 0.95
C24 C28 1.519(5)
C25 C26 1.525(6)
C25 C27 1.529(6)
C25 H25 1.0
C26 H26A 0.98
C26 H26B 0.98
C26 H26C 0.98
C27 H27A 0.98
C27 H27B 0.98
C27 H27C 0.98
C28 C30 1.520(5)
C28 C29 1.530(6)
C28 H28 1.0
C29 H29A 0.98
C29 H29B 0.98
C29 H29C 0.98
C30 H30A 0.98
C30 H30B 0.98
C30 H30C 0.98
C31 C36 1.390(5)
C31 C32 1.402(5)
C31 N3 1.456(4)
C32 C33 1.401(5)
C32 C37 1.507(5)
C33 C34 1.380(6)
C33 H33 0.95
C34 C35 1.376(6)
C34 H34 0.95
C35 C36 1.398(5)
C35 H35 0.95
C36 C40 1.522(5)
C37 C39 1.506(6)
C37 C38 1.510(6)
C37 H37 1.0
C38 H38A 0.98
C38 H38B 0.98
C38 H38C 0.98
C39 H39A 0.98
C39 H39B 0.98
C39 H39C 0.98
C40 C42 1.532(5)
C40 C41 1.540(6)
C40 H40 1.0
C41 H41A 0.98
C41 H41B 0.98
C41 H41C 0.98
C42 H42A 0.98
C42 H42B 0.98
C42 H42C 0.98
Cu1 N1 1.853(3)

loop_
_geom_torsion_atom_site_label_1
_geom_torsion_atom_site_label_2
_geom_torsion_atom_site_label_3
_geom_torsion_atom_site_label_4
_geom_torsion
N1 C1 C2 C3 -179.9(3)
C6 C1 C2 C3 0.0(5)
C1 C2 C3 C4 0.5(6)
C2 C3 C4 C5 -0.7(7)
C3 C4 C5 C6 0.4(6)
C4 C5 C6 C1 0.1(6)
C4 C5 C6 C7 179.2(4)
N1 C1 C6 C5 179.6(3)
C2 C1 C6 C5 -0.3(5)
N1 C1 C6 C7 0.2(4)
C2 C1 C6 C7 -179.6(3)
C5 C6 C7 C8 0.9(7)
C1 C6 C7 C8 -180.0(4)
C5 C6 C7 C12 -178.3(4)
C1 C6 C7 C12 0.9(3)
C12 C7 C8 C9 0.0(5)
C6 C7 C8 C9 -179.0(4)
C7 C8 C9 C10 -1.2(6)
C8 C9 C10 C11 1.9(7)
C9 C10 C11 C12 -1.4(6)
C10 C11 C12 N1 -177.9(4)
C10 C11 C12 C7 0.2(5)
C8 C7 C12 N1 178.9(3)
C6 C7 C12 N1 -1.8(4)
C8 C7 C12 C11 0.5(5)
C6 C7 C12 C11 179.8(3)
O1 C14 C15 C17 30.7(9)
N2 C14 C15 C17 -153.9(5)
O1 C14 C15 C16 148.9(6)
N2 C14 C15 C16 -35.8(8)
O1 C14 C15 C18 -90.4(7)
N2 C14 C15 C18 85.0(6)
C14 C15 C16 N3 43.3(7)
C17 C15 C16 N3 163.6(5)
C18 C15 C16 N3 -75.2(5)
O1A C14A C15A C17A 39.(5)
N3 C14A C15A C17A -157.(3)
O1A C14A C15A C16A 157.(4)
N3 C14A C15A C16A -39.(5)
O1A C14A C15A C18A -80.(4)
N3 C14A C15A C18A 84.(4)
C14A C15A C16A N2 37.(5)
C17A C15A C16A N2 156.(3)
C18A C15A C16A N2 -84.(4)
C24 C19 C20 C21 0.5(5)
N2 C19 C20 C21 -178.7(3)
C24 C19 C20 C25 -178.8(3)
N2 C19 C20 C25 1.9(5)
C19 C20 C21 C22 -1.2(5)
C25 C20 C21 C22 178.2(4)
C20 C21 C22 C23 0.2(6)
C21 C22 C23 C24 1.6(6)
C22 C23 C24 C19 -2.2(5)
C22 C23 C24 C28 178.4(3)
C20 C19 C24 C23 1.1(5)
N2 C19 C24 C23 -179.6(3)
C20 C19 C24 C28 -179.5(3)
N2 C19 C24 C28 -0.2(5)
C19 C20 C25 C26 -99.1(4)
C21 C20 C25 C26 81.6(5)
C19 C20 C25 C27 136.7(4)
C21 C20 C25 C27 -42.6(5)
C23 C24 C28 C30 63.8(5)
C19 C24 C28 C30 -115.6(4)
C23 C24 C28 C29 -60.3(5)
C19 C24 C28 C29 120.3(4)
C36 C31 C32 C33 -0.5(5)
N3 C31 C32 C33 177.4(3)
C36 C31 C32 C37 178.8(3)
N3 C31 C32 C37 -3.3(5)
C31 C32 C33 C34 -1.6(5)
C37 C32 C33 C34 179.0(3)
C32 C33 C34 C35 2.2(6)
C33 C34 C35 C36 -0.5(6)
C32 C31 C36 C35 2.1(5)
N3 C31 C36 C35 -175.8(3)
C32 C31 C36 C40 -177.4(3)
N3 C31 C36 C40 4.7(5)
C34 C35 C36 C31 -1.5(5)
C34 C35 C36 C40 178.0(3)
C33 C32 C37 C39 69.8(5)
C31 C32 C37 C39 -109.5(4)
C33 C32 C37 C38 -56.5(5)
C31 C32 C37 C38 124.1(4)
C31 C36 C40 C42 124.5(4)
C35 C36 C40 C42 -54.9(5)
C31 C36 C40 C41 -111.0(4)
C35 C36 C40 C41 69.6(4)
C2 C1 N1 C12 178.5(3)
C6 C1 N1 C12 -1.3(4)
C2 C1 N1 Cu1 -0.3(5)
C6 C1 N1 Cu1 179.9(2)
C11 C12 N1 C1 -179.8(3)
C7 C12 N1 C1 1.9(4)
C11 C12 N1 Cu1 -1.0(5)
C7 C12 N1 Cu1 -179.3(2)
N3 C13 N2 C14 5.6(6)
Cu1 C13 N2 C14 -178.0(5)
N3 C13 N2 C19 -171.2(3)
Cu1 C13 N2 C19 5.3(4)
N3 C13 N2 C16A 6.(3)
Cu1 C13 N2 C16A -177.(3)
O1 C14 N2 C13 -172.5(5)
C15 C14 N2 C13 11.9(8)
O1 C14 N2 C19 4.3(8)
C15 C14 N2 C19 -171.3(4)
C20 C19 N2 C13 -90.5(4)
C24 C19 N2 C13 90.2(4)
C20 C19 N2 C14 92.5(5)
C24 C19 N2 C14 -86.8(5)
C20 C19 N2 C16A 91.(2)
C24 C19 N2 C16A -88.(2)
C15A C16A N2 C13 -25.(5)
C15A C16A N2 C19 153.(2)
N2 C13 N3 C31 178.3(3)
Cu1 C13 N3 C31 1.9(4)
N2 C13 N3 C16 5.5(6)
Cu1 C13 N3 C16 -170.9(4)
N2 C13 N3 C14A -2.(2)
Cu1 C13 N3 C14A -179.(2)
C36 C31 N3 C13 -92.7(4)
C32 C31 N3 C13 89.3(4)
C36 C31 N3 C16 80.8(5)
C32 C31 N3 C16 -97.2(4)
C36 C31 N3 C14A 88.(2)
C32 C31 N3 C14A -90.(2)
C15 C16 N3 C13 -31.2(7)
C15 C16 N3 C31 155.7(4)
O1A C14A N3 C13 -173.(2)
C15A C14A N3 C13 21.(4)
O1A C14A N3 C31 6.(4)
C15A C14A N3 C31 -160.(2)
